data_7050165
loop_
_publ_author_name
'Fritz E. K\"uhn'
'Jing-Lin Zuo'
'Fabrizia Fabrizi de Biani'
'Ana M. Santos'
'Yanmei Zhang'
'Jin Zhao'
'Angela Sandulache'
'Eberhardt Herdtweck'

_publ_section_title
;
 4-Ethynylpyridine as bridging moiety in mixed Ru/Re complexes
;
_journal_issue 1
_journal_name_full 'New J. Chem.'
_journal_page_first 43
_journal_page_last 51
_journal_paper_doi 10.1039/b307919h
_journal_volume 28
_journal_year 2004
_chemical_compound_source 'see text'
_chemical_formula_moiety 'C80 H77 N3 O3 P4 Re Ru, C F3 O3 S'
_chemical_formula_sum 'C81 H77 F3 N3 O6 P4 Re Ru S'
_chemical_formula_weight 1688.69
_chemical_name_common 'Dichlorobis(triphenylphosphine oxide)zinc(ii)'
_chemical_name_systematic
;
?
;
_space_group_IT_number 7
_symmetry_cell_setting monoclinic
_symmetry_space_group_name_Hall 'P -2yac'
_symmetry_space_group_name_H-M 'P 1 n 1'
_atom_sites_solution_hydrogens geom
_atom_sites_solution_primary direct
_atom_sites_solution_secondary difmap
_cell_angle_alpha 90
_cell_angle_beta 99.3274(3)
_cell_angle_gamma 90
_cell_formula_units_Z 2
_cell_length_a 13.3530(1)
_cell_length_b 17.5779(1)
_cell_length_c 17.4987(2)
_cell_measurement_reflns_used 7409
_cell_measurement_temperature 173(1)
_cell_measurement_theta_max 25.07
_cell_measurement_theta_min 1.65
_cell_volume 4052.95(6)
_computing_cell_refinement 'DENZO (Nonius, 2000b)'
_computing_data_collection 'Kappa-CCD Control Software (Nonius, 2000a)'
_computing_data_reduction 'DENZO (Nonius, 2000b)'
_computing_molecular_graphics 'PLATON (Spek, 2001)'
_computing_publication_material 'PLATON (Spek, 2001)'
_computing_structure_refinement 'SHELXL97 (Sheldrick, 1998)'
_computing_structure_solution 'SIR92 (Altomare, 1994)'
_diffrn_ambient_temperature 173(1)
_diffrn_detector ' CCD plate '
_diffrn_detector_area_resol_mean 18
_diffrn_measured_fraction_theta_full 0.978
_diffrn_measured_fraction_theta_max 0.978
_diffrn_measurement_device ' \k-geometry diffractometer '
_diffrn_measurement_device_type ' Nonius \k-CCD diffractometer'
_diffrn_measurement_method ' phi- and omega-rotation '
_diffrn_radiation_monochromator graphite
_diffrn_radiation_source 'NONIUS FR 591 rotating anode'
_diffrn_radiation_type 'Mo K\a'
_diffrn_radiation_wavelength 0.71073
_diffrn_reflns_av_R_equivalents 0.061
_diffrn_reflns_av_sigmaI/netI 0.0288
_diffrn_reflns_limit_h_max 15
_diffrn_reflns_limit_h_min -15
_diffrn_reflns_limit_k_max 20
_diffrn_reflns_limit_k_min -20
_diffrn_reflns_limit_l_max 20
_diffrn_reflns_limit_l_min -20
_diffrn_reflns_number 74606
_diffrn_reflns_theta_full 25.07
_diffrn_reflns_theta_max 25.07
_diffrn_reflns_theta_min 1.65
_diffrn_standards_decay_% 0
_exptl_absorpt_coefficient_mu 1.841
_exptl_absorpt_correction_T_max 0.914
_exptl_absorpt_correction_T_min 0.454
_exptl_absorpt_correction_type multi-scan
_exptl_absorpt_process_details '(applied during the scaling procedure; Nonius, 2000b)'
_exptl_crystal_colour yellow
_exptl_crystal_density_diffrn 1.384
_exptl_crystal_density_meas ?
_exptl_crystal_density_method none
_exptl_crystal_description plate
_exptl_crystal_F_000 1708
_exptl_crystal_size_max 0.51
_exptl_crystal_size_mid 0.51
_exptl_crystal_size_min 0.05
_refine_diff_density_max 4.696
_refine_diff_density_min -0.893
_refine_diff_density_rms 0.103
_refine_ls_abs_structure_details 'Flack H D (1983), Acta Cryst. A39, 876-881'
_refine_ls_abs_structure_Flack 0.515(4)
_refine_ls_extinction_expression ' ? '
_refine_ls_extinction_method none
_refine_ls_goodness_of_fit_ref 1.031
_refine_ls_hydrogen_treatment mixed
_refine_ls_matrix_type full
_refine_ls_number_parameters 897
_refine_ls_number_reflns 14055
_refine_ls_number_restraints 2
_refine_ls_restrained_S_all 1.031
_refine_ls_R_factor_all 0.0431
_refine_ls_R_factor_gt 0.0396
_refine_ls_shift/su_max 0.001
_refine_ls_shift/su_mean 0.000
_refine_ls_structure_factor_coef Fsqd
_refine_ls_weighting_details 'w=1/[\s^2^(Fo^2^)+(0.0765P)^2^+3.5934P] where P=(Fo^2^+2Fc^2^)/3'
_refine_ls_weighting_scheme sigma
_refine_ls_wR_factor_gt 0.1015
_refine_ls_wR_factor_ref 0.1040
_reflns_number_gt 13234
_reflns_number_total 14055
_reflns_threshold_expression I>2\s(I)
_cod_data_source_file b307919h.txt
_cod_data_source_block ZUOC-4104-173
_cod_depositor_comments
;
The following automatic conversions were performed:
'_symmetry_cell_setting' value 'Monoclinic' changed to 'monoclinic'
according to '/home/saulius/struct/CIF-dictionaries/cif_core.dic'
dictionary named 'cif_core.dic' version 2.4.1 from 2010-06-29.

Automatic conversion script
Id: cif_fix_enum 1527 2010-12-29 10:47:43Z saulius 

The following automatic conversions were performed:

'_exptl_crystal_density_meas' value 'none' was changed to '?' - the
value is perceived as not measured.

Automatic conversion script
Id: cif_fix_values 3008 2015-01-20 13:52:24Z robertas 
;
_cod_original_sg_symbol_H-M 'P n'
_cod_database_code 7050165

loop_
_symmetry_equiv_pos_as_xyz
x,y,z
1/2+x,-y,1/2+z

loop_
_atom_site_aniso_label
_atom_site_aniso_U_11
_atom_site_aniso_U_22
_atom_site_aniso_U_33
_atom_site_aniso_U_23
_atom_site_aniso_U_13
_atom_site_aniso_U_12
Re 0.0307(1) 0.0227(1) 0.0283(1) -0.0002(1) 0.0033(1) 0.0001(1)
Ru 0.0292(2) 0.0187(2) 0.0181(2) -0.0016(2) 0.0008(2) 0.0003(2)
P1 0.0345(8) 0.0267(7) 0.0170(7) 0.0015(5) -0.0017(6) 0.0002(6)
P2 0.0292(8) 0.0282(8) 0.0196(8) 0.0017(5) 0.0021(7) -0.0017(6)
P3 0.0332(8) 0.0239(7) 0.0189(7) -0.0002(5) 0.0008(6) -0.0009(6)
P4 0.0308(8) 0.0276(8) 0.0246(9) -0.0029(6) 0.0030(7) 0.0030(6)
O1 0.067(3) 0.022(2) 0.057(4) 0.000(2) 0.017(3) -0.004(3)
O2 0.036(3) 0.105(6) 0.058(4) -0.003(3) 0.015(3) -0.002(3)
O3 0.067(4) 0.056(4) 0.046(4) -0.003(3) -0.011(3) -0.007(3)
N1 0.035(4) 0.033(3) 0.017(3) -0.0038(19) 0.002(3) 0.002(2)
N3 0.024(3) 0.031(2) 0.027(3) 0.005(3) -0.003(2) -0.003(2)
C2 0.026(4) 0.027(4) 0.034(4) -0.004(2) -0.013(3) -0.003(2)
C4 0.042(4) 0.034(4) 0.044(4) 0.004(3) 0.015(3) -0.002(3)
C5 0.039(4) 0.051(4) 0.034(4) 0.004(3) 0.015(3) 0.002(3)
C6 0.036(3) 0.033(3) 0.053(4) 0.005(3) 0.010(3) -0.003(3)
C7 0.037(3) 0.036(3) 0.037(3) 0.001(3) 0.006(3) -0.003(3)
C8 0.034(3) 0.028(3) 0.032(3) -0.003(2) 0.006(3) -0.001(2)
C9 0.036(3) 0.020(3) 0.031(3) -0.001(2) 0.005(3) 0.003(2)
C10 0.031(3) 0.036(3) 0.041(4) -0.004(3) 0.004(3) 0.006(2)
C11 0.036(3) 0.023(3) 0.028(3) -0.003(2) -0.002(3) 0.003(2)
C12 0.042(4) 0.034(4) 0.036(4) -0.002(2) 0.011(3) 0.001(3)
C13 0.027(3) 0.027(3) 0.021(3) 0.001(2) 0.004(3) 0.002(2)
C14 0.027(4) 0.062(5) 0.070(5) 0.020(4) 0.011(3) 0.004(3)
C15 0.030(4) 0.086(7) 0.089(7) 0.033(5) 0.020(4) 0.015(4)
C16 0.048(4) 0.071(6) 0.083(6) 0.006(5) 0.020(4) -0.017(4)
C17 0.050(5) 0.086(7) 0.083(7) 0.017(6) 0.026(5) 0.003(4)
C18 0.030(3) 0.055(4) 0.033(3) -0.010(3) -0.005(3) 0.005(3)
C19 0.066(5) 0.082(6) 0.042(4) -0.013(4) -0.009(4) -0.015(5)
C20 0.073(6) 0.093(6) 0.030(4) -0.010(4) 0.011(4) -0.008(5)
C21 0.075(6) 0.072(6) 0.033(4) 0.005(4) -0.010(4) 0.025(4)
C22 0.044(4) 0.036(3) 0.036(4) -0.004(3) 0.005(3) 0.006(3)
C23 0.055(5) 0.017(3) 0.043(4) 0.001(2) 0.011(3) 0.000(2)
C24 0.045(4) 0.022(3) 0.036(4) 0.001(2) -0.003(3) 0.004(3)
C25 0.050(4) 0.034(4) 0.036(4) -0.003(3) -0.001(3) 0.010(3)
C26 0.054(4) 0.021(3) 0.036(4) 0.002(3) 0.002(3) 0.006(3)
C27 0.050(4) 0.043(4) 0.025(3) -0.013(3) 0.002(3) 0.000(3)
C28 0.029(3) 0.027(3) 0.021(3) 0.008(2) -0.0042(19) 0.005(2)
C29 0.025(3) 0.034(3) 0.032(3) 0.008(2) 0.001(2) -0.003(2)
C30 0.048(4) 0.026(3) 0.034(4) 0.005(3) 0.002(3) -0.002(3)
C31 0.071(5) 0.030(4) 0.060(5) 0.009(3) -0.003(4) -0.006(3)
C32 0.076(6) 0.051(5) 0.059(5) 0.033(4) 0.009(4) -0.016(4)
C33 0.056(5) 0.074(6) 0.055(5) 0.020(4) 0.026(4) -0.013(4)
C34 0.048(4) 0.047(4) 0.044(4) 0.005(3) 0.017(3) 0.001(3)
C35 0.041(4) 0.037(3) 0.022(3) -0.007(2) 0.002(3) -0.004(3)
C36 0.059(5) 0.042(4) 0.029(4) -0.006(3) 0.001(4) 0.018(3)
C37 0.062(5) 0.073(5) 0.026(4) -0.015(3) -0.016(3) 0.010(4)
C38 0.067(5) 0.042(4) 0.036(4) -0.022(3) 0.013(4) -0.006(3)
C39 0.044(4) 0.035(4) 0.055(4) -0.007(3) 0.007(3) 0.003(3)
C40 0.039(3) 0.031(3) 0.032(3) -0.008(2) -0.003(3) 0.001(3)
C41 0.035(3) 0.032(3) 0.022(3) 0.001(2) -0.006(2) 0.001(3)
C42 0.029(3) 0.044(4) 0.030(3) -0.004(3) 0.004(3) -0.006(3)
C43 0.041(3) 0.040(4) 0.017(3) 0.004(2) 0.006(2) 0.006(3)
C44 0.049(4) 0.032(3) 0.029(3) 0.006(3) 0.006(3) 0.012(3)
C45 0.074(5) 0.034(4) 0.039(4) 0.004(3) 0.020(4) 0.013(3)
C46 0.068(5) 0.046(5) 0.051(4) 0.005(3) 0.018(4) 0.034(4)
C47 0.042(4) 0.081(6) 0.046(5) -0.007(4) 0.009(3) 0.021(4)
C48 0.043(4) 0.053(4) 0.037(4) -0.003(3) 0.008(3) 0.001(3)
C49 0.042(4) 0.040(4) 0.030(3) 0.008(3) 0.007(3) -0.005(3)
C50 0.054(4) 0.059(4) 0.029(4) 0.009(3) 0.012(3) 0.000(4)
C51 0.074(6) 0.085(7) 0.048(5) 0.025(5) 0.021(5) -0.005(5)
C52 0.071(6) 0.092(8) 0.071(7) 0.051(6) 0.028(5) 0.004(5)
C53 0.090(7) 0.068(6) 0.068(6) 0.044(5) 0.015(5) -0.021(5)
C54 0.068(5) 0.044(4) 0.053(5) 0.011(3) 0.020(4) -0.013(4)
C55 0.054(5) 0.037(4) 0.030(4) 0.000(3) 0.006(4) 0.000(3)
C56 0.048(4) 0.039(4) 0.041(4) 0.008(3) 0.000(3) -0.013(3)
C57 0.063(5) 0.062(5) 0.054(5) 0.024(4) -0.010(4) -0.019(4)
C58 0.093(7) 0.102(8) 0.061(6) 0.052(6) -0.022(5) -0.030(6)
C59 0.080(6) 0.087(7) 0.043(5) 0.030(4) -0.014(4) -0.028(5)
C60 0.064(5) 0.057(5) 0.037(4) 0.014(3) -0.009(4) -0.015(4)
C61 0.036(3) 0.034(3) 0.025(3) -0.008(2) 0.000(3) -0.003(3)
C62 0.047(4) 0.070(5) 0.032(4) -0.009(3) 0.011(3) -0.007(4)
C63 0.048(4) 0.095(7) 0.049(5) -0.037(5) 0.015(4) -0.007(4)
C64 0.055(5) 0.049(5) 0.078(6) -0.032(4) 0.014(4) 0.003(4)
C65 0.045(4) 0.044(4) 0.061(5) -0.020(4) -0.002(4) 0.003(3)
C66 0.044(4) 0.035(3) 0.032(3) -0.008(3) 0.003(3) 0.006(3)
C67 0.040(3) 0.026(3) 0.021(3) -0.002(2) 0.003(2) 0.001(2)
C68 0.027(3) 0.034(3) 0.032(3) 0.000(3) -0.002(3) 0.011(2)
C69 0.029(3) 0.037(4) 0.037(4) -0.014(3) -0.004(3) 0.004(2)
C70 0.044(4) 0.043(4) 0.038(4) -0.010(3) 0.000(3) 0.008(3)
C71 0.057(5) 0.042(4) 0.077(6) -0.024(4) -0.004(4) 0.009(4)
C72 0.048(4) 0.084(6) 0.049(5) -0.029(5) 0.016(4) -0.001(4)
C73 0.056(5) 0.061(5) 0.039(4) -0.011(4) 0.016(4) -0.013(4)
C74 0.038(4) 0.056(4) 0.033(4) -0.005(3) 0.005(3) 0.000(3)
C75 0.032(3) 0.032(3) 0.026(3) -0.002(2) 0.001(2) -0.003(2)
C76 0.039(4) 0.056(4) 0.043(4) 0.006(3) 0.005(3) 0.002(3)
C77 0.040(4) 0.066(5) 0.053(5) 0.007(4) 0.003(3) -0.018(4)
C78 0.061(5) 0.048(4) 0.042(4) 0.002(3) 0.001(3) -0.023(4)
C79 0.062(5) 0.035(4) 0.039(4) 0.003(3) 0.013(3) -0.006(3)
C80 0.042(3) 0.031(3) 0.036(4) 0.003(3) 0.016(3) 0.004(3)
S 0.0490(10) 0.0452(10) 0.0497(11) -0.0034(8) 0.0136(9) -0.0001(8)
F1 0.134(5) 0.081(4) 0.046(3) -0.013(3) 0.000(3) 0.017(4)
F2 0.194(8) 0.055(4) 0.078(4) -0.014(3) 0.063(5) -0.025(4)
F3 0.109(5) 0.085(5) 0.130(6) -0.033(4) 0.018(4) 0.039(4)
O4 0.108(6) 0.064(4) 0.095(6) -0.005(4) -0.023(4) 0.013(4)
O5 0.090(5) 0.053(4) 0.123(7) 0.004(4) 0.058(5) 0.002(3)
O6 0.054(4) 0.121(6) 0.124(7) -0.052(5) 0.049(4) -0.012(4)
C81 0.068(5) 0.047(4) 0.040(4) 0.006(3) 0.018(4) 0.004(4)

loop_
_atom_site_label
_atom_site_type_symbol
_atom_site_thermal_displace_type
_atom_site_fract_x
_atom_site_fract_y
_atom_site_fract_z
_atom_site_occupancy
_atom_site_U_iso_or_equiv
_atom_site_calc_flag
_atom_site_refinement_flags
Re Re Uani 0.20070(2) -0.12255(1) 0.85342(2) 1.000 0.0274(1) . .
Ru Ru Uani 0.22500(3) 0.43014(2) 0.88034(3) 1.000 0.0223(1) . .
P1 P Uani 0.14249(12) 0.44061(8) 0.75157(9) 1.000 0.0267(4) . .
P2 P Uani 0.06074(12) 0.43087(8) 0.90819(9) 1.000 0.0259(5) . .
P3 P Uani 0.30615(12) 0.44097(8) 1.00824(9) 1.000 0.0257(4) . .
P4 P Uani 0.38995(13) 0.43703(9) 0.85316(10) 1.000 0.0278(5) . .
O1 O Uani 0.2012(6) -0.2966(2) 0.8643(4) 1.000 0.0479(18) . .
O2 O Uani -0.0265(5) -0.1243(4) 0.8638(4) 1.000 0.066(3) . .
O3 O Uani 0.1406(6) -0.1270(3) 0.6765(4) 1.000 0.059(2) . .
N1 N Uani 0.3629(6) -0.1176(3) 0.8580(4) 1.000 0.0286(19) . .
N2 N Uiso 0.2672(4) -0.1182(2) 0.9764(3) 1.000 0.0202(12) . .
N3 N Uani 0.2129(5) 0.0011(3) 0.8602(4) 1.000 0.0281(16) . .
C1 C Uiso 0.2020(7) -0.2319(3) 0.8591(5) 1.000 0.0306(12) . .
C2 C Uani 0.0558(7) -0.1227(3) 0.8640(5) 1.000 0.031(2) . .
C3 C Uiso 0.1609(7) -0.1251(4) 0.7471(5) 1.000 0.045(2) . .
C4 C Uani 0.4081(6) -0.1175(4) 0.7930(5) 1.000 0.039(2) . .
C5 C Uani 0.5107(5) -0.1059(4) 0.7956(4) 1.000 0.040(2) . .
C6 C Uani 0.5708(5) -0.0909(4) 0.8652(4) 1.000 0.0404(19) . .
C7 C Uani 0.5254(5) -0.0919(4) 0.9312(4) 1.000 0.0367(17) . .
C8 C Uani 0.4228(5) -0.1067(4) 0.9260(4) 1.000 0.0313(17) . .
C9 C Uani 0.3683(5) -0.1121(3) 0.9939(4) 1.000 0.0290(17) . .
C10 C Uani 0.4163(5) -0.1131(3) 1.0695(4) 1.000 0.0362(19) . .
C11 C Uani 0.3618(5) -0.1211(3) 1.1304(4) 1.000 0.0298(17) . .
C12 C Uani 0.2566(5) -0.1227(3) 1.1099(4) 1.000 0.037(2) . .
C13 C Uani 0.2124(5) -0.1224(3) 1.0338(4) 1.000 0.0250(17) . .
C14 C Uani 0.6829(5) -0.0710(5) 0.8696(5) 1.000 0.053(3) . .
C15 C Uani 0.7476(6) -0.1231(5) 0.9286(6) 1.000 0.067(4) . .
C16 C Uani 0.6977(6) 0.0109(5) 0.8993(6) 1.000 0.066(3) . .
C17 C Uani 0.7181(7) -0.0768(6) 0.7925(6) 1.000 0.071(4) . .
C18 C Uani 0.4171(5) -0.1248(4) 1.2151(4) 1.000 0.0405(19) . .
C19 C Uani 0.4740(7) -0.0503(6) 1.2341(5) 1.000 0.065(3) . .
C20 C Uani 0.3426(7) -0.1418(6) 1.2705(5) 1.000 0.065(3) . .
C21 C Uani 0.4907(7) -0.1894(5) 1.2220(4) 1.000 0.062(3) . .
C22 C Uani 0.2604(5) 0.0443(4) 0.8118(4) 1.000 0.039(2) . .
C23 C Uani 0.2665(6) 0.1213(3) 0.8147(5) 1.000 0.038(2) . .
C24 C Uani 0.2239(6) 0.1633(3) 0.8715(4) 1.000 0.035(2) . .
C25 C Uani 0.1761(6) 0.1194(4) 0.9210(5) 1.000 0.041(2) . .
C26 C Uani 0.1728(6) 0.0407(4) 0.9129(4) 1.000 0.038(2) . .
C27 C Uani 0.2277(6) 0.2425(4) 0.8738(4) 1.000 0.040(2) . .
C28 C Uani 0.2280(5) 0.3162(3) 0.8784(4) 1.000 0.0266(17) . .
C29 C Uani 0.1687(4) 0.5235(3) 0.6955(3) 1.000 0.0307(17) . .
C30 C Uani 0.1404(5) 0.5955(4) 0.7186(4) 1.000 0.037(2) . .
C31 C Uani 0.1586(7) 0.6592(4) 0.6737(5) 1.000 0.055(3) . .
C32 C Uani 0.2055(7) 0.6520(5) 0.6113(5) 1.000 0.062(3) . .
C33 C Uani 0.2337(6) 0.5839(5) 0.5896(5) 1.000 0.060(3) . .
C34 C Uani 0.2165(6) 0.5186(4) 0.6298(4) 1.000 0.045(2) . .
C35 C Uani 0.1400(5) 0.3652(4) 0.6784(4) 1.000 0.0337(19) . .
C36 C Uani 0.0718(8) 0.3702(5) 0.6094(5) 1.000 0.044(3) . .
C37 C Uani 0.0707(6) 0.3197(5) 0.5491(4) 1.000 0.056(3) . .
C38 C Uani 0.1435(6) 0.2608(4) 0.5580(4) 1.000 0.048(3) . .
C39 C Uani 0.2104(5) 0.2538(4) 0.6265(5) 1.000 0.045(2) . .
C40 C Uani 0.2088(5) 0.3064(4) 0.6864(4) 1.000 0.0350(17) . .
C41 C Uani 0.0045(4) 0.4513(3) 0.7549(3) 1.000 0.0308(17) . .
C42 C Uani -0.0223(5) 0.4012(4) 0.8182(4) 1.000 0.0344(19) . .
C43 C Uani -0.0025(5) 0.5216(4) 0.9275(3) 1.000 0.0325(19) . .
C44 C Uani 0.0456(5) 0.5895(4) 0.9313(4) 1.000 0.0367(19) . .
C45 C Uani -0.0074(7) 0.6562(4) 0.9408(4) 1.000 0.048(3) . .
C46 C Uani -0.1054(7) 0.6560(4) 0.9484(5) 1.000 0.054(3) . .
C47 C Uani -0.1567(6) 0.5861(5) 0.9463(5) 1.000 0.056(3) . .
C48 C Uani -0.1057(5) 0.5194(4) 0.9346(4) 1.000 0.044(2) . .
C49 C Uani 0.0208(5) 0.3686(4) 0.9817(4) 1.000 0.037(2) . .
C50 C Uani 0.0162(6) 0.3990(5) 1.0550(4) 1.000 0.047(2) . .
C51 C Uani -0.0100(8) 0.3492(6) 1.1118(6) 1.000 0.068(3) . .
C52 C Uani -0.0307(8) 0.2757(7) 1.0980(6) 1.000 0.076(4) . .
C53 C Uani -0.0290(8) 0.2466(6) 1.0237(6) 1.000 0.075(4) . .
C54 C Uani 0.0014(6) 0.2935(4) 0.9656(5) 1.000 0.054(3) . .
C55 C Uani 0.3117(7) 0.3657(4) 1.0821(5) 1.000 0.040(3) . .
C56 C Uani 0.2497(5) 0.3013(4) 1.0696(4) 1.000 0.043(2) . .
C57 C Uani 0.2566(7) 0.2454(5) 1.1249(5) 1.000 0.062(3) . .
C58 C Uani 0.3229(8) 0.2542(7) 1.1951(6) 1.000 0.089(4) . .
C59 C Uani 0.3798(8) 0.3178(6) 1.2074(5) 1.000 0.073(3) . .
C60 C Uani 0.3756(7) 0.3743(5) 1.1530(5) 1.000 0.055(3) . .
C61 C Uani 0.2791(5) 0.5260(3) 1.0634(3) 1.000 0.0322(17) . .
C62 C Uani 0.2341(6) 0.5226(5) 1.1312(4) 1.000 0.049(3) . .
C63 C Uani 0.2143(6) 0.5880(6) 1.1692(5) 1.000 0.063(3) . .
C64 C Uani 0.2406(7) 0.6597(5) 1.1411(6) 1.000 0.060(3) . .
C65 C Uani 0.2816(6) 0.6635(4) 1.0756(5) 1.000 0.051(3) . .
C66 C Uani 0.3006(5) 0.5971(4) 1.0362(4) 1.000 0.0374(19) . .
C67 C Uani 0.4434(5) 0.4552(3) 1.0079(3) 1.000 0.0292(17) . .
C68 C Uani 0.4742(4) 0.4066(4) 0.9415(4) 1.000 0.0318(17) . .
C69 C Uani 0.4328(5) 0.3797(3) 0.7770(4) 1.000 0.035(2) . .
C70 C Uani 0.4552(5) 0.3026(4) 0.7911(4) 1.000 0.042(2) . .
C71 C Uani 0.4819(6) 0.2572(5) 0.7313(5) 1.000 0.060(3) . .
C72 C Uani 0.4863(6) 0.2906(6) 0.6583(5) 1.000 0.059(3) . .
C73 C Uani 0.4632(6) 0.3649(5) 0.6466(5) 1.000 0.051(3) . .
C74 C Uani 0.4384(5) 0.4092(5) 0.7058(4) 1.000 0.042(2) . .
C75 C Uani 0.4480(4) 0.5291(3) 0.8361(3) 1.000 0.0304(17) . .
C76 C Uani 0.5517(5) 0.5341(5) 0.8311(4) 1.000 0.046(2) . .
C77 C Uani 0.5972(6) 0.6046(5) 0.8223(5) 1.000 0.054(3) . .
C78 C Uani 0.5407(6) 0.6700(5) 0.8191(4) 1.000 0.051(3) . .
C79 C Uani 0.4396(6) 0.6662(4) 0.8221(4) 1.000 0.045(3) . .
C80 C Uani 0.3912(5) 0.5961(4) 0.8318(4) 1.000 0.0353(19) . .
S S Uani 0.46152(15) 0.06420(11) 0.63066(12) 1.000 0.0473(6) . .
F1 F Uani 0.4338(5) -0.0246(3) 0.5073(3) 1.000 0.089(2) . .
F2 F Uani 0.4303(7) -0.0825(3) 0.6145(4) 1.000 0.104(3) . .
F3 F Uani 0.5660(6) -0.0465(4) 0.5852(4) 1.000 0.108(3) . .
O4 O Uani 0.5377(6) 0.0572(4) 0.6974(5) 1.000 0.093(3) . .
O5 O Uani 0.4907(7) 0.1167(4) 0.5763(6) 1.000 0.084(3) . .
O6 O Uani 0.3587(5) 0.0686(5) 0.6397(5) 1.000 0.096(3) . .
C81 C Uani 0.4722(6) -0.0266(4) 0.5805(4) 1.000 0.051(3) . .
H H Uiso 0.211(4) 0.523(3) 0.886(3) 1.000 0.004(12) . .
H4 H Uiso 0.36700 -0.12570 0.74410 1.000 0.0470 calc R
H5 H Uiso 0.53950 -0.10830 0.74950 1.000 0.0480 calc R
H7 H Uiso 0.56510 -0.08230 0.98040 1.000 0.0440 calc R
H10 H Uiso 0.48800 -0.10830 1.08040 1.000 0.0430 calc R
H12 H Uiso 0.21520 -0.12410 1.14930 1.000 0.0440 calc R
H13 H Uiso 0.14050 -0.12510 1.02120 1.000 0.0300 calc R
H22 H Uiso 0.29100 0.01870 0.77370 1.000 0.0470 calc R
H23 H Uiso 0.29950 0.14760 0.77840 1.000 0.0450 calc R
H25 H Uiso 0.14570 0.14320 0.96030 1.000 0.0490 calc R
H26 H Uiso 0.13920 0.01280 0.94780 1.000 0.0450 calc R
H30 H Uiso 0.10960 0.60140 0.76350 1.000 0.0440 calc R
H31 H Uiso 0.13730 0.70820 0.68760 1.000 0.0660 calc R
H32 H Uiso 0.21840 0.69590 0.58280 1.000 0.0750 calc R
H33 H Uiso 0.26650 0.57990 0.54550 1.000 0.0720 calc R
H34 H Uiso 0.23690 0.47050 0.61290 1.000 0.0540 calc R
H36 H Uiso 0.02370 0.41040 0.60360 1.000 0.0520 calc R
H37 H Uiso 0.02260 0.32440 0.50300 1.000 0.0670 calc R
H38 H Uiso 0.14630 0.22590 0.51690 1.000 0.0570 calc R
H39 H Uiso 0.25790 0.21320 0.63300 1.000 0.0540 calc R
H40 H Uiso 0.25570 0.30130 0.73310 1.000 0.0420 calc R
H44 H Uiso 0.11570 0.59180 0.92750 1.000 0.0440 calc R
H45 H Uiso 0.02730 0.70350 0.94200 1.000 0.0580 calc R
H46 H Uiso -0.13980 0.70230 0.95510 1.000 0.0650 calc R
H47 H Uiso -0.22590 0.58450 0.95290 1.000 0.0680 calc R
H48 H Uiso -0.14070 0.47220 0.93140 1.000 0.0530 calc R
H50 H Uiso 0.03030 0.45110 1.06610 1.000 0.0560 calc R
H51 H Uiso -0.01320 0.36880 1.16190 1.000 0.0810 calc R
H52 H Uiso -0.04630 0.24350 1.13800 1.000 0.0910 calc R
H53 H Uiso -0.04820 0.19530 1.01220 1.000 0.0900 calc R
H54 H Uiso 0.00820 0.27300 0.91640 1.000 0.0650 calc R
H56 H Uiso 0.20290 0.29620 1.02280 1.000 0.0520 calc R
H57 H Uiso 0.21650 0.20070 1.11560 1.000 0.0740 calc R
H58 H Uiso 0.32780 0.21580 1.23370 1.000 0.1070 calc R
H59 H Uiso 0.42410 0.32360 1.25530 1.000 0.0870 calc R
H60 H Uiso 0.41580 0.41890 1.16340 1.000 0.0660 calc R
H62 H Uiso 0.21740 0.47460 1.15060 1.000 0.0590 calc R
H63 H Uiso 0.18310 0.58520 1.21420 1.000 0.0760 calc R
H64 H Uiso 0.22950 0.70490 1.16820 1.000 0.0720 calc R
H65 H Uiso 0.29770 0.71170 1.05610 1.000 0.0610 calc R
H66 H Uiso 0.32880 0.60090 0.98990 1.000 0.0450 calc R
H70 H Uiso 0.45230 0.28120 0.84050 1.000 0.0510 calc R
H71 H Uiso 0.49690 0.20480 0.73990 1.000 0.0720 calc R
H72 H Uiso 0.50560 0.26090 0.61770 1.000 0.0710 calc R
H73 H Uiso 0.46390 0.38690 0.59710 1.000 0.0620 calc R
H74 H Uiso 0.42480 0.46170 0.69670 1.000 0.0510 calc R
H76 H Uiso 0.59150 0.48910 0.83370 1.000 0.0550 calc R
H77 H Uiso 0.66740 0.60720 0.81870 1.000 0.0640 calc R
H78 H Uiso 0.57200 0.71790 0.81460 1.000 0.0610 calc R
H79 H Uiso 0.40070 0.71170 0.81770 1.000 0.0530 calc R
H80 H Uiso 0.32100 0.59460 0.83530 1.000 0.0430 calc R
H151 H Uiso 0.81970 -0.11390 0.92730 1.000 0.1010 calc R
H152 H Uiso 0.73140 -0.17640 0.91540 1.000 0.1010 calc R
H153 H Uiso 0.73300 -0.11230 0.98060 1.000 0.1010 calc R
H161 H Uiso 0.76830 0.02630 0.89980 1.000 0.0990 calc R
H162 H Uiso 0.68160 0.01400 0.95190 1.000 0.0990 calc R
H163 H Uiso 0.65250 0.04490 0.86510 1.000 0.0990 calc R
H171 H Uiso 0.79070 -0.06510 0.79880 1.000 0.1070 calc R
H172 H Uiso 0.68020 -0.04050 0.75630 1.000 0.1070 calc R
H173 H Uiso 0.70630 -0.12850 0.77220 1.000 0.1070 calc R
H191 H Uiso 0.42620 -0.00770 1.22510 1.000 0.0980 calc R
H192 H Uiso 0.52600 -0.04480 1.20090 1.000 0.0980 calc R
H193 H Uiso 0.50640 -0.05060 1.28850 1.000 0.0980 calc R
H201 H Uiso 0.28870 -0.10340 1.26410 1.000 0.0980 calc R
H202 H Uiso 0.37860 -0.14060 1.32400 1.000 0.0980 calc R
H203 H Uiso 0.31270 -0.19230 1.25910 1.000 0.0980 calc R
H211 H Uiso 0.45350 -0.23750 1.21320 1.000 0.0930 calc R
H212 H Uiso 0.53110 -0.18950 1.27400 1.000 0.0930 calc R
H213 H Uiso 0.53570 -0.18360 1.18340 1.000 0.0930 calc R
H411 H Uiso -0.01120 0.50500 0.76520 1.000 0.0370 calc R
H412 H Uiso -0.03570 0.43640 0.70450 1.000 0.0370 calc R
H421 H Uiso -0.01050 0.34710 0.80680 1.000 0.0410 calc R
H422 H Uiso -0.09450 0.40780 0.82330 1.000 0.0410 calc R
H671 H Uiso 0.45750 0.50960 0.99970 1.000 0.0350 calc R
H672 H Uiso 0.48280 0.43930 1.05820 1.000 0.0350 calc R
H681 H Uiso 0.46510 0.35180 0.95130 1.000 0.0380 calc R
H682 H Uiso 0.54610 0.41580 0.93680 1.000 0.0380 calc R

loop_
_atom_type_symbol
_atom_type_description
_atom_type_scat_dispersion_real
_atom_type_scat_dispersion_imag
_atom_type_scat_source
S S 0.1246 0.1234 'International Tables Vol C Tables 4.2.6.8 and 6.1.1.4'
Ru Ru -1.2594 0.8363 'International Tables Vol C Tables 4.2.6.8 and 6.1.1.4'
Re Re -1.0185 7.2310 'International Tables Vol C Tables 4.2.6.8 and 6.1.1.4'
P P 0.1023 0.0942 'International Tables Vol C Tables 4.2.6.8 and 6.1.1.4'
O O 0.0106 0.0060 'International Tables Vol C Tables 4.2.6.8 and 6.1.1.4'
N N 0.0061 0.0033 'International Tables Vol C Tables 4.2.6.8 and 6.1.1.4'
F F 0.0171 0.0103 'International Tables Vol C Tables 4.2.6.8 and 6.1.1.4'
H H 0.0000 0.0000 'International Tables Vol C Tables 4.2.6.8 and 6.1.1.4'
C C 0.0033 0.0016 'International Tables Vol C Tables 4.2.6.8 and 6.1.1.4'

loop_
_geom_angle_atom_site_label_1
_geom_angle_atom_site_label_2
_geom_angle_atom_site_label_3
_geom_angle
_geom_angle_site_symmetry_1
_geom_angle_site_symmetry_2
_geom_angle_site_symmetry_3
_geom_angle_publ_flag
N1 Re N2 73.6(2) . . . yes
N1 Re N3 83.8(2) . . . yes
N1 Re C1 92.2(3) . . . yes
N1 Re C2 172.3(3) . . . yes
N1 Re C3 99.3(3) . . . yes
N2 Re N3 84.1(2) . . . yes
N2 Re C1 89.2(3) . . . yes
N2 Re C2 98.9(3) . . . yes
N2 Re C3 172.9(3) . . . yes
N3 Re C1 172.9(3) . . . yes
N3 Re C2 93.6(2) . . . yes
N3 Re C3 94.9(3) . . . yes
C1 Re C2 89.7(3) . . . yes
C1 Re C3 91.5(3) . . . yes
C2 Re C3 88.2(4) . . . yes
P1 Ru P2 83.62(6) . . . yes
P1 Ru P3 170.82(5) . . . yes
P1 Ru P4 96.43(6) . . . yes
P1 Ru C28 94.0(2) . . . yes
P2 Ru P3 96.08(6) . . . yes
P2 Ru P4 176.69(6) . . . yes
P2 Ru C28 91.8(2) . . . yes
P3 Ru P4 83.34(6) . . . yes
P3 Ru C28 95.2(2) . . . yes
P4 Ru C28 91.5(2) . . . yes
P3 Ru H 84.3(18) . . . no
P1 Ru H 86.6(18) . . . no
P2 Ru H 82.1(19) . . . no
P4 Ru H 94.6(19) . . . no
C28 Ru H 173.7(19) . . . no
O5 S C81 101.1(4) . . . yes
O5 S O6 114.6(5) . . . yes
O4 S C81 102.5(4) . . . yes
O6 S C81 104.7(4) . . . yes
O4 S O5 111.5(5) . . . yes
O4 S O6 119.5(5) . . . yes
C29 P1 C35 100.7(3) . . . yes
Ru P1 C35 124.3(2) . . . yes
Ru P1 C41 106.88(17) . . . yes
Ru P1 C29 118.55(18) . . . yes
C35 P1 C41 100.8(3) . . . yes
C29 P1 C41 102.3(2) . . . yes
C42 P2 C43 99.7(3) . . . yes
Ru P2 C43 121.0(2) . . . yes
Ru P2 C42 106.0(2) . . . yes
C42 P2 C49 103.1(3) . . . yes
C43 P2 C49 101.1(3) . . . yes
Ru P2 C49 122.4(2) . . . yes
Ru P3 C55 125.1(3) . . . yes
Ru P3 C61 117.92(19) . . . yes
Ru P3 C67 108.33(18) . . . yes
C55 P3 C61 101.7(3) . . . yes
C61 P3 C67 99.8(3) . . . yes
C55 P3 C67 99.9(3) . . . yes
Ru P4 C75 121.05(19) . . . yes
Ru P4 C69 122.4(2) . . . yes
C68 P4 C75 100.1(3) . . . yes
Ru P4 C68 106.4(2) . . . yes
C69 P4 C75 100.1(3) . . . yes
C68 P4 C69 103.3(3) . . . yes
C4 N1 C8 117.3(7) . . . yes
Re N1 C4 122.9(6) . . . yes
Re N1 C8 119.5(5) . . . yes
Re N2 C9 117.4(4) . . . yes
Re N2 C13 123.5(4) . . . yes
C9 N2 C13 119.1(6) . . . yes
Re N3 C22 123.9(5) . . . yes
Re N3 C26 121.5(5) . . . yes
C22 N3 C26 114.6(6) . . . yes
Re C1 O1 177.9(8) . . . yes
Re C2 O2 174.3(8) . . . yes
Re C3 O3 176.2(8) . . . yes
N1 C4 C5 122.8(8) . . . yes
C4 C5 C6 119.6(7) . . . no
C5 C6 C14 121.1(6) . . . no
C7 C6 C14 121.2(6) . . . no
C5 C6 C7 117.7(6) . . . no
C6 C7 C8 120.6(6) . . . no
N1 C8 C7 122.0(7) . . . yes
N1 C8 C9 113.6(6) . . . yes
C7 C8 C9 124.4(6) . . . no
N2 C9 C8 115.2(6) . . . yes
N2 C9 C10 121.0(6) . . . yes
C8 C9 C10 123.8(6) . . . no
C9 C10 C11 121.2(6) . . . no
C10 C11 C18 120.7(6) . . . no
C10 C11 C12 115.8(6) . . . no
C12 C11 C18 123.4(6) . . . no
C11 C12 C13 120.6(6) . . . no
N2 C13 C12 122.0(6) . . . yes
C15 C14 C17 109.8(7) . . . no
C16 C14 C17 109.0(7) . . . no
C15 C14 C16 107.7(7) . . . no
C6 C14 C17 112.7(7) . . . no
C6 C14 C16 107.7(6) . . . no
C6 C14 C15 109.7(7) . . . no
C11 C18 C20 111.0(6) . . . no
C11 C18 C21 108.4(5) . . . no
C11 C18 C19 108.5(6) . . . no
C19 C18 C20 112.5(7) . . . no
C19 C18 C21 109.7(7) . . . no
C20 C18 C21 106.7(7) . . . no
N3 C22 C23 124.2(7) . . . yes
C22 C23 C24 120.9(7) . . . no
C23 C24 C25 114.9(5) . . . no
C25 C24 C27 123.7(7) . . . no
C23 C24 C27 121.3(6) . . . no
C24 C25 C26 119.9(7) . . . no
N3 C26 C25 125.4(7) . . . yes
C24 C27 C28 177.1(8) . . . no
Ru C28 C27 177.3(6) . . . yes
P1 C29 C34 123.0(4) . . . yes
C30 C29 C34 118.1(5) . . . no
P1 C29 C30 118.9(4) . . . yes
C29 C30 C31 118.5(6) . . . no
C30 C31 C32 121.3(7) . . . no
C31 C32 C33 120.4(8) . . . no
C32 C33 C34 121.6(8) . . . no
C29 C34 C33 120.0(7) . . . no
P1 C35 C40 122.3(5) . . . yes
C36 C35 C40 117.9(7) . . . no
P1 C35 C36 119.6(6) . . . yes
C35 C36 C37 123.2(8) . . . no
C36 C37 C38 117.8(7) . . . no
C37 C38 C39 119.9(6) . . . no
C38 C39 C40 120.3(6) . . . no
C35 C40 C39 120.7(6) . . . no
P1 C41 C42 108.6(4) . . . yes
P2 C42 C41 106.3(4) . . . yes
P2 C43 C44 122.7(5) . . . yes
P2 C43 C48 118.2(5) . . . yes
C44 C43 C48 119.0(6) . . . no
C43 C44 C45 120.2(7) . . . no
C44 C45 C46 122.3(7) . . . no
C45 C46 C47 118.7(7) . . . no
C46 C47 C48 119.6(7) . . . no
C43 C48 C47 120.1(7) . . . no
C50 C49 C54 121.5(7) . . . no
P2 C49 C54 120.0(6) . . . yes
P2 C49 C50 118.4(6) . . . yes
C49 C50 C51 117.5(8) . . . no
C50 C51 C52 122.7(9) . . . no
C51 C52 C53 119.2(10) . . . no
C52 C53 C54 120.2(9) . . . no
C49 C54 C53 118.7(8) . . . no
P3 C55 C56 121.1(6) . . . yes
P3 C55 C60 119.7(6) . . . yes
C56 C55 C60 119.2(7) . . . no
C55 C56 C57 119.9(7) . . . no
C56 C57 C58 120.0(9) . . . no
C57 C58 C59 119.4(10) . . . no
C58 C59 C60 122.1(9) . . . no
C55 C60 C59 119.3(8) . . . no
P3 C61 C66 118.8(5) . . . yes
C62 C61 C66 117.8(6) . . . no
P3 C61 C62 123.3(5) . . . yes
C61 C62 C63 120.7(7) . . . no
C62 C63 C64 119.8(8) . . . no
C63 C64 C65 119.7(8) . . . no
C64 C65 C66 120.5(7) . . . no
C61 C66 C65 121.3(6) . . . no
P3 C67 C68 108.1(4) . . . yes
P4 C68 C67 105.6(4) . . . yes
P4 C69 C70 119.1(5) . . . yes
C70 C69 C74 119.2(6) . . . no
P4 C69 C74 121.7(5) . . . yes
C69 C70 C71 119.4(7) . . . no
C70 C71 C72 119.2(8) . . . no
C71 C72 C73 119.7(8) . . . no
C72 C73 C74 120.6(8) . . . no
C69 C74 C73 121.8(8) . . . no
C76 C75 C80 118.4(6) . . . no
P4 C75 C76 120.7(5) . . . yes
P4 C75 C80 120.8(4) . . . yes
C75 C76 C77 120.8(7) . . . no
C76 C77 C78 120.1(7) . . . no
C77 C78 C79 120.0(8) . . . no
C78 C79 C80 121.5(7) . . . no
C75 C80 C79 119.1(6) . . . no
N1 C4 H4 118.64 . . . no
C5 C4 H4 118.57 . . . no
C4 C5 H5 120.18 . . . no
C6 C5 H5 120.27 . . . no
C6 C7 H7 119.78 . . . no
C8 C7 H7 119.62 . . . no
C9 C10 H10 119.37 . . . no
C11 C10 H10 119.39 . . . no
C13 C12 H12 119.77 . . . no
C11 C12 H12 119.62 . . . no
N2 C13 H13 118.92 . . . no
C12 C13 H13 119.09 . . . no
C14 C15 H152 109.42 . . . no
C14 C15 H151 109.48 . . . no
H151 C15 H152 109.40 . . . no
H151 C15 H153 109.49 . . . no
C14 C15 H153 109.49 . . . no
H152 C15 H153 109.54 . . . no
C14 C16 H163 109.43 . . . no
H161 C16 H162 109.48 . . . no
C14 C16 H161 109.49 . . . no
C14 C16 H162 109.56 . . . no
H161 C16 H163 109.46 . . . no
H162 C16 H163 109.40 . . . no
H171 C17 H173 109.50 . . . no
C14 C17 H171 109.43 . . . no
C14 C17 H172 109.41 . . . no
C14 C17 H173 109.48 . . . no
H171 C17 H172 109.51 . . . no
H172 C17 H173 109.51 . . . no
H192 C19 H193 109.45 . . . no
H191 C19 H193 109.50 . . . no
C18 C19 H191 109.45 . . . no
C18 C19 H192 109.38 . . . no
H191 C19 H192 109.58 . . . no
C18 C19 H193 109.48 . . . no
C18 C20 H203 109.50 . . . no
H201 C20 H202 109.36 . . . no
C18 C20 H202 109.44 . . . no
C18 C20 H201 109.55 . . . no
H201 C20 H203 109.46 . . . no
H202 C20 H203 109.52 . . . no
H211 C21 H213 109.48 . . . no
C18 C21 H211 109.45 . . . no
C18 C21 H212 109.42 . . . no
C18 C21 H213 109.53 . . . no
H211 C21 H212 109.46 . . . no
H212 C21 H213 109.49 . . . no
N3 C22 H22 117.84 . . . no
C23 C22 H22 117.97 . . . no
C24 C23 H23 119.61 . . . no
C22 C23 H23 119.49 . . . no
C24 C25 H25 119.98 . . . no
C26 C25 H25 120.10 . . . no
N3 C26 H26 117.31 . . . no
C25 C26 H26 117.27 . . . no
C31 C30 H30 120.71 . . . no
C29 C30 H30 120.75 . . . no
C30 C31 H31 119.38 . . . no
C32 C31 H31 119.28 . . . no
C33 C32 H32 119.88 . . . no
C31 C32 H32 119.74 . . . no
C32 C33 H33 119.23 . . . no
C34 C33 H33 119.19 . . . no
C29 C34 H34 120.03 . . . no
C33 C34 H34 120.00 . . . no
C35 C36 H36 118.42 . . . no
C37 C36 H36 118.35 . . . no
C36 C37 H37 121.09 . . . no
C38 C37 H37 121.09 . . . no
C37 C38 H38 120.05 . . . no
C39 C38 H38 120.03 . . . no
C40 C39 H39 119.84 . . . no
C38 C39 H39 119.81 . . . no
C35 C40 H40 119.68 . . . no
C39 C40 H40 119.59 . . . no
P1 C41 H412 109.97 . . . no
P1 C41 H411 109.98 . . . no
C42 C41 H412 109.99 . . . no
H411 C41 H412 108.31 . . . no
C42 C41 H411 109.99 . . . no
C41 C42 H422 110.47 . . . no
H421 C42 H422 108.68 . . . no
P2 C42 H421 110.48 . . . no
P2 C42 H422 110.42 . . . no
C41 C42 H421 110.48 . . . no
C43 C44 H44 119.99 . . . no
C45 C44 H44 119.86 . . . no
C44 C45 H45 118.92 . . . no
C46 C45 H45 118.80 . . . no
C47 C46 H46 120.57 . . . no
C45 C46 H46 120.68 . . . no
C46 C47 H47 120.18 . . . no
C48 C47 H47 120.21 . . . no
C47 C48 H48 119.89 . . . no
C43 C48 H48 119.98 . . . no
C51 C50 H50 121.23 . . . no
C49 C50 H50 121.29 . . . no
C52 C51 H51 118.64 . . . no
C50 C51 H51 118.62 . . . no
C51 C52 H52 120.49 . . . no
C53 C52 H52 120.35 . . . no
C52 C53 H53 119.92 . . . no
C54 C53 H53 119.91 . . . no
C53 C54 H54 120.60 . . . no
C49 C54 H54 120.67 . . . no
C55 C56 H56 120.07 . . . no
C57 C56 H56 119.99 . . . no
C58 C57 H57 119.99 . . . no
C56 C57 H57 120.01 . . . no
C59 C58 H58 120.22 . . . no
C57 C58 H58 120.39 . . . no
C58 C59 H59 118.93 . . . no
C60 C59 H59 118.99 . . . no
C59 C60 H60 120.41 . . . no
C55 C60 H60 120.29 . . . no
C63 C62 H62 119.69 . . . no
C61 C62 H62 119.57 . . . no
C62 C63 H63 120.14 . . . no
C64 C63 H63 120.01 . . . no
C63 C64 H64 120.23 . . . no
C65 C64 H64 120.04 . . . no
C66 C65 H65 119.78 . . . no
C64 C65 H65 119.69 . . . no
C61 C66 H66 119.34 . . . no
C65 C66 H66 119.36 . . . no
P3 C67 H671 110.05 . . . no
P3 C67 H672 110.06 . . . no
H671 C67 H672 108.40 . . . no
C68 C67 H672 110.09 . . . no
C68 C67 H671 110.12 . . . no
C67 C68 H681 110.59 . . . no
P4 C68 H682 110.62 . . . no
P4 C68 H681 110.70 . . . no
C67 C68 H682 110.54 . . . no
H681 C68 H682 108.75 . . . no
C69 C70 H70 120.31 . . . no
C71 C70 H70 120.34 . . . no
C72 C71 H71 120.45 . . . no
C70 C71 H71 120.31 . . . no
C71 C72 H72 120.18 . . . no
C73 C72 H72 120.07 . . . no
C72 C73 H73 119.76 . . . no
C74 C73 H73 119.62 . . . no
C73 C74 H74 119.07 . . . no
C69 C74 H74 119.08 . . . no
C75 C76 H76 119.64 . . . no
C77 C76 H76 119.54 . . . no
C76 C77 H77 120.01 . . . no
C78 C77 H77 119.92 . . . no
C79 C78 H78 119.98 . . . no
C77 C78 H78 120.03 . . . no
C78 C79 H79 119.23 . . . no
C80 C79 H79 119.26 . . . no
C79 C80 H80 120.46 . . . no
C75 C80 H80 120.42 . . . no
S C81 F1 113.5(5) . . . yes
S C81 F2 111.1(5) . . . yes
S C81 F3 110.8(6) . . . yes
F1 C81 F2 109.6(7) . . . yes
F1 C81 F3 107.1(7) . . . yes
F2 C81 F3 104.3(7) . . . yes

loop_
_geom_bond_atom_site_label_1
_geom_bond_atom_site_label_2
_geom_bond_distance
_geom_bond_site_symmetry_1
_geom_bond_site_symmetry_2
_geom_bond_publ_flag
Re N1 2.156(8) . . yes
Re N2 2.192(5) . . yes
Re N3 2.181(5) . . yes
Re C1 1.925(5) . . yes
Re C2 1.973(9) . . yes
Re C3 1.851(9) . . yes
Ru P1 2.3496(16) . . yes
Ru P2 2.3227(17) . . yes
Ru P3 2.3309(16) . . yes
Ru P4 2.3306(18) . . yes
Ru C28 2.004(5) . . yes
Ru H 1.65(5) . . no
S C81 1.838(7) . . yes
S O6 1.409(7) . . yes
S O4 1.424(9) . . yes
S O5 1.424(9) . . yes
P1 C41 1.862(6) . . yes
P1 C29 1.822(5) . . yes
P1 C35 1.839(7) . . yes
P2 C43 1.861(7) . . yes
P2 C49 1.833(7) . . yes
P2 C42 1.848(7) . . yes
P3 C61 1.846(6) . . yes
P3 C67 1.851(7) . . yes
P3 C55 1.843(8) . . yes
P4 C75 1.840(6) . . yes
P4 C68 1.838(7) . . yes
P4 C69 1.835(7) . . yes
F1 C81 1.301(9) . . yes
F2 C81 1.319(10) . . yes
F3 C81 1.290(11) . . yes
O1 C1 1.141(6) . . yes
O2 C2 1.099(12) . . yes
O3 C3 1.222(11) . . yes
N1 C4 1.371(11) . . yes
N1 C8 1.336(10) . . yes
N2 C13 1.337(9) . . yes
N2 C9 1.339(9) . . yes
N3 C22 1.368(9) . . yes
N3 C26 1.335(10) . . yes
C4 C5 1.379(11) . . no
C5 C6 1.371(10) . . no
C6 C7 1.389(10) . . no
C6 C14 1.527(10) . . no
C7 C8 1.383(10) . . no
C8 C9 1.494(10) . . no
C9 C10 1.373(10) . . no
C10 C11 1.392(10) . . no
C11 C12 1.393(10) . . no
C11 C18 1.546(10) . . no
C12 C13 1.366(10) . . no
C14 C17 1.502(13) . . no
C14 C16 1.532(13) . . no
C14 C15 1.537(13) . . no
C18 C20 1.527(11) . . no
C18 C21 1.494(11) . . no
C18 C19 1.523(12) . . no
C22 C23 1.356(9) . . no
C23 C24 1.428(10) . . no
C24 C25 1.390(11) . . no
C24 C27 1.393(9) . . no
C25 C26 1.391(10) . . no
C27 C28 1.298(9) . . no
C29 C34 1.405(9) . . no
C29 C30 1.399(9) . . no
C30 C31 1.411(10) . . no
C31 C32 1.350(13) . . no
C32 C33 1.329(12) . . no
C33 C34 1.385(11) . . no
C35 C40 1.375(10) . . no
C35 C36 1.392(12) . . no
C36 C37 1.377(12) . . no
C37 C38 1.411(11) . . no
C38 C39 1.379(11) . . no
C39 C40 1.400(11) . . no
C41 C42 1.503(9) . . no
C43 C48 1.404(10) . . no
C43 C44 1.352(10) . . no
C44 C45 1.393(10) . . no
C45 C46 1.337(13) . . no
C46 C47 1.404(12) . . no
C47 C48 1.388(11) . . no
C49 C54 1.366(10) . . no
C49 C50 1.400(10) . . no
C50 C51 1.410(13) . . no
C51 C52 1.335(16) . . no
C52 C53 1.401(15) . . no
C53 C54 1.418(13) . . no
C55 C56 1.399(11) . . no
C55 C60 1.395(12) . . no
C56 C57 1.372(11) . . no
C57 C58 1.401(14) . . no
C58 C59 1.349(16) . . no
C59 C60 1.371(13) . . no
C61 C62 1.415(9) . . no
C61 C66 1.384(9) . . no
C62 C63 1.375(13) . . no
C63 C64 1.418(14) . . no
C64 C65 1.350(13) . . no
C65 C66 1.400(10) . . no
C67 C68 1.550(9) . . no
C69 C70 1.401(9) . . no
C69 C74 1.363(10) . . no
C70 C71 1.407(11) . . no
C71 C72 1.416(12) . . no
C72 C73 1.350(14) . . no
C73 C74 1.379(11) . . no
C75 C80 1.396(9) . . no
C75 C76 1.404(9) . . no
C76 C77 1.400(12) . . no
C77 C78 1.371(12) . . no
C78 C79 1.361(11) . . no
C79 C80 1.414(10) . . no
C4 H4 0.9497 . . no
C5 H5 0.9492 . . no
C7 H7 0.9501 . . no
C10 H10 0.9492 . . no
C12 H12 0.9514 . . no
C13 H13 0.9508 . . no
C15 H151 0.9801 . . no
C15 H152 0.9807 . . no
C15 H153 0.9796 . . no
C16 H161 0.9795 . . no
C16 H162 0.9801 . . no
C16 H163 0.9811 . . no
C17 H171 0.9796 . . no
C17 H172 0.9801 . . no
C17 H173 0.9792 . . no
C19 H191 0.9800 . . no
C19 H193 0.9797 . . no
C19 H192 0.9797 . . no
C20 H202 0.9809 . . no
C20 H201 0.9798 . . no
C20 H203 0.9805 . . no
C21 H212 0.9797 . . no
C21 H211 0.9801 . . no
C21 H213 0.9794 . . no
C22 H22 0.9499 . . no
C23 H23 0.9498 . . no
C25 H25 0.9504 . . no
C26 H26 0.9506 . . no
C30 H30 0.9497 . . no
C31 H31 0.9510 . . no
C32 H32 0.9496 . . no
C33 H33 0.9497 . . no
C34 H34 0.9501 . . no
C36 H36 0.9492 . . no
C37 H37 0.9498 . . no
C38 H38 0.9506 . . no
C39 H39 0.9493 . . no
C40 H40 0.9498 . . no
C41 H411 0.9898 . . no
C41 H412 0.9905 . . no
C42 H421 0.9895 . . no
C42 H422 0.9893 . . no
C44 H44 0.9500 . . no
C45 H45 0.9504 . . no
C46 H46 0.9511 . . no
C47 H47 0.9500 . . no
C48 H48 0.9494 . . no
C50 H50 0.9487 . . no
C51 H51 0.9493 . . no
C52 H52 0.9492 . . no
C53 H53 0.9501 . . no
C54 H54 0.9511 . . no
C56 H56 0.9504 . . no
C57 H57 0.9499 . . no
C58 H58 0.9496 . . no
C59 H59 0.9498 . . no
C60 H60 0.9509 . . no
C62 H62 0.9494 . . no
C63 H63 0.9499 . . no
C64 H64 0.9492 . . no
C65 H65 0.9509 . . no
C66 H66 0.9495 . . no
C67 H672 0.9897 . . no
C67 H671 0.9895 . . no
C68 H681 0.9894 . . no
C68 H682 0.9901 . . no
C70 H70 0.9493 . . no
C71 H71 0.9494 . . no
C72 H72 0.9503 . . no
C73 H73 0.9500 . . no
C74 H74 0.9490 . . no
C76 H76 0.9499 . . no
C77 H77 0.9507 . . no
C78 H78 0.9489 . . no
C79 H79 0.9500 . . no
C80 H80 0.9496 . . no
